data_1529434
loop_
_publ_author_name
'M.S. Molokeev'
'S.V. Misyul'
'V.D. Fokina'
'A.G. Kocharova'
'K.S. Aleksandrov'

_publ_section_title
;
 Structure transformations during phase transitions in the K3WO3F3
 oxyfluoride
;
_journal_issue 4
_journal_name_full 'Physics of the Solid State'
_journal_page_first 834
_journal_page_last 839
_journal_paper_doi 10.1134/S1063783411040251
_journal_volume 53
_journal_year 2011
_chemical_formula_sum 'F3 K3 O3 W'
_space_group_IT_number 107
_symmetry_space_group_name_Hall 'I 4 -2'
_symmetry_space_group_name_H-M 'I 4 m m'
_cell_angle_alpha 90.000000
_cell_angle_beta 90.000000
_cell_angle_gamma 90.000000
_cell_formula_units_Z 2
_cell_length_a 6.1676(1)
_cell_length_b 6.1676(1)
_cell_length_c 8.7999(2)
_cell_volume 334.742(11)
_cod_data_source_file K3WO3F3_433K.cif
_cod_data_source_block a
_cod_original_cell_volume 334.742(13)
_cod_original_sg_symbol_Hall 'I 4 -2          '
_cod_original_sg_symbol_H-M 'I 4 M M         '
_cod_original_formula_sum 'F3 K3 O3 W '
_cod_database_code 1529434
_cod_database_fobs_code 1529434

loop_
_symmetry_equiv_pos_site_id
_symmetry_equiv_pos_as_xyz
1 'x, y, z'
2 '-x, y, z'
3 '-x, -y, z'
4 'x, -y, z'
5 '-y, -x, z'
6 'y, -x, z'
7 '-y, x, z'
8 'y, x, z'
9 '1/2+x, 1/2+y, 1/2+z'
10 '1/2-x, 1/2+y, 1/2+z'
11 '1/2-x, 1/2-y, 1/2+z'
12 '1/2+x, 1/2-y, 1/2+z'
13 '1/2-y, 1/2-x, 1/2+z'
14 '1/2+y, 1/2-x, 1/2+z'
15 '1/2-y, 1/2+x, 1/2+z'
16 '1/2+y, 1/2+x, 1/2+z'

loop_
_atom_site_label
_atom_site_type_symbol
_atom_site_fract_x
_atom_site_fract_y
_atom_site_fract_z
_atom_site_U_iso_or_equiv
_atom_site_occupancy
_atom_site_adp_type
W W 0.50000 0.50000 0.50000 0.0484(7) 1.00000 Uiso
K1 K 0.00000 0.00000 0.496(8) 0.120(4) 1.00000 Uiso
K2 K 0.50000 0.00000 0.262(2) 0.066(2) 1.00000 Uiso
F2 F 0.277(2) 0.277(2) 0.526(4) 0.052(7) 0.50000 Uiso
O2a O 0.228(5) 0.606(5) 0.560(4) 0.052(7) 0.25000 Uiso
O2 O 0.110(5) 0.110(5) 0.822(5) 0.04(2) 0.25000 Uiso
F3 F 0.00000 0.00000 0.217(2) 0.013(6) 1.00000 Uiso

loop_
_atom_type_symbol
_atom_type_scat_dispersion_real
_atom_type_scat_dispersion_imag
W -5.47340 5.57740
K 0.38680 1.06570
F 0.07270 0.05340
O 0.04920 0.03220
